data_7711298
loop_
_publ_author_name
'Liu, Jia'
'Han, Li-Jun'
'Shao, Ting'
'Su, Chang-Yuan'
'Chen, Ming'
'Huang, Pei-Zhi'
'Jia, Qiang-Qiang'
'Fu, Da-Wei'
'Lu, Hai-Feng'

_publ_section_title
;
 Metal ion induced dual switchable dielectric and luminescent properties
 in hybrid halides
;
_journal_name_full 'Dalton Transactions'
_journal_paper_doi 10.1039/D2DT02148J
_journal_year 2022
_chemical_formula_sum 'C16 H22 Cl6 N2 Zn'
_chemical_formula_weight 520.42
_space_group_crystal_system triclinic
_space_group_IT_number 2
_space_group_name_Hall '-P 1'
_space_group_name_H-M_alt 'P -1'
_atom_sites_solution_hydrogens geom
_audit_creation_method SHELXL-2018/3
_audit_update_record
;
2022-06-28 deposited with the CCDC.	2022-09-02 downloaded from the CCDC.
;
_cell_angle_alpha 93.993(2)
_cell_angle_beta 95.268(2)
_cell_angle_gamma 111.277(2)
_cell_formula_units_Z 2
_cell_length_a 7.4644(3)
_cell_length_b 7.7388(3)
_cell_length_c 20.7344(9)
_cell_measurement_reflns_used 4043
_cell_measurement_temperature 273(2)
_cell_measurement_theta_max 23.30
_cell_measurement_theta_min 2.90
_cell_volume 1104.52(8)
_computing_structure_refinement 'SHELXL-2018/3 (Sheldrick, 2018)'
_diffrn_ambient_temperature 273(2)
_diffrn_measured_fraction_theta_full 1.000
_diffrn_measured_fraction_theta_max 0.999
_diffrn_measurement_device_type 'Bruker APEX-II CCD'
_diffrn_measurement_method '\f and \w scans'
_diffrn_radiation_type MoK\a
_diffrn_radiation_wavelength 0.71073
_diffrn_reflns_av_R_equivalents 0.1329
_diffrn_reflns_av_unetI/netI 0.0593
_diffrn_reflns_Laue_measured_fraction_full 1.000
_diffrn_reflns_Laue_measured_fraction_max 0.999
_diffrn_reflns_limit_h_max 9
_diffrn_reflns_limit_h_min -9
_diffrn_reflns_limit_k_max 10
_diffrn_reflns_limit_k_min -10
_diffrn_reflns_limit_l_max 27
_diffrn_reflns_limit_l_min -27
_diffrn_reflns_number 54070
_diffrn_reflns_point_group_measured_fraction_full 1.000
_diffrn_reflns_point_group_measured_fraction_max 0.999
_diffrn_reflns_theta_full 25.242
_diffrn_reflns_theta_max 27.952
_diffrn_reflns_theta_min 1.985
_exptl_absorpt_coefficient_mu 1.841
_exptl_crystal_colour colourless
_exptl_crystal_density_diffrn 1.565
_exptl_crystal_description prism
_exptl_crystal_F_000 528
_refine_diff_density_max 0.405
_refine_diff_density_min -0.420
_refine_diff_density_rms 0.077
_refine_ls_extinction_method none
_refine_ls_goodness_of_fit_ref 1.057
_refine_ls_hydrogen_treatment constr
_refine_ls_matrix_type full
_refine_ls_number_parameters 230
_refine_ls_number_reflns 5306
_refine_ls_number_restraints 0
_refine_ls_restrained_S_all 1.057
_refine_ls_R_factor_all 0.0743
_refine_ls_R_factor_gt 0.0406
_refine_ls_shift/su_max 0.001
_refine_ls_shift/su_mean 0.000
_refine_ls_structure_factor_coef Fsqd
_refine_ls_weighting_details 'w=1/[\s^2^(Fo^2^)+(0.0270P)^2^+0.4362P] where P=(Fo^2^+2Fc^2^)/3'
_refine_ls_weighting_scheme calc
_refine_ls_wR_factor_gt 0.0805
_refine_ls_wR_factor_ref 0.0988
_reflns_Friedel_coverage 0.000
_reflns_number_gt 3509
_reflns_number_total 5306
_reflns_threshold_expression 'I > 2\s(I)'
_cod_data_source_file d2dt02148j2.cif
_cod_data_source_block a
_cod_database_code 7711298
_shelx_shelxl_version_number 2018/3
_shelx_space_group_comment
;
The symmetry employed for this shelxl refinement is uniquely defined
by the following loop, which should always be used as a source of
symmetry information in preference to the above space-group names.
They are only intended as comments.
;

loop_
_space_group_symop_operation_xyz
'x, y, z'
'-x, -y, -z'

loop_
_atom_site_label
_atom_site_type_symbol
_atom_site_fract_x
_atom_site_fract_y
_atom_site_fract_z
_atom_site_U_iso_or_equiv
_atom_site_adp_type
_atom_site_occupancy
_atom_site_site_symmetry_order
_atom_site_calc_flag
_atom_site_refinement_flags_posn
_atom_site_refinement_flags_adp
_atom_site_refinement_flags_occupancy
_atom_site_disorder_assembly
_atom_site_disorder_group
C1 C 0.6843(4) 0.7255(4) 0.42686(14) 0.0367(7) Uani 1 1 d . . . . .
Cl1 Cl 0.39356(13) 0.65413(13) 0.18040(4) 0.0531(2) Uani 1 1 d . . . . .
N1 N 0.6239(4) 0.6942(3) 0.35567(12) 0.0391(6) Uani 1 1 d . . . . .
H1 H 0.491254 0.691776 0.348977 0.047 Uiso 1 1 calc R U . . .
Zn1 Zn 0.20515(5) 0.74289(5) 0.24317(2) 0.04020(12) Uani 1 1 d . . . . .
C2 C 0.8584(4) 0.7163(4) 0.45075(15) 0.0384(7) Uani 1 1 d . . . . .
H2 H 0.938026 0.689175 0.422981 0.046 Uiso 1 1 calc R U . . .
Cl2 Cl -0.08546(12) 0.66970(12) 0.18207(4) 0.0477(2) Uani 1 1 d . . . . .
N2 N 0.8741(4) 0.2436(4) 0.15511(13) 0.0438(6) Uani 1 1 d . . . . .
H2A H 0.922101 0.380232 0.158982 0.053 Uiso 1 1 calc R U . . .
C3 C 0.9108(4) 0.7487(4) 0.51728(16) 0.0385(7) Uani 1 1 d . . . . .
Cl3 Cl 0.33841(15) 1.04035(13) 0.28753(5) 0.0649(3) Uani 1 1 d . . . . .
C4 C 0.7962(5) 0.7901(5) 0.55913(16) 0.0460(8) Uani 1 1 d . . . . .
H4 H 0.833932 0.810332 0.603889 0.055 Uiso 1 1 calc R U . . .
Cl4 Cl 0.16054(12) 0.56965(13) 0.33083(4) 0.0509(2) Uani 1 1 d . . . . .
C5 C 0.6235(5) 0.8011(5) 0.53342(16) 0.0507(9) Uani 1 1 d . . . . .
H5 H 0.546004 0.831905 0.561160 0.061 Uiso 1 1 calc R U . . .
Cl5 Cl 1.12968(12) 0.73683(13) 0.54830(4) 0.0542(2) Uani 1 1 d . . . . .
C6 C 0.5646(5) 0.7669(5) 0.46705(17) 0.0475(8) Uani 1 1 d . . . . .
H6 H 0.447104 0.771742 0.449915 0.057 Uiso 1 1 calc R U . . .
Cl6 Cl 0.68072(16) -0.29154(14) -0.03166(6) 0.0699(3) Uani 1 1 d . . . . .
C7 C 0.6184(5) 0.5115(5) 0.32503(17) 0.0513(9) Uani 1 1 d . . . . .
H7A H 0.746853 0.509809 0.329390 0.077 Uiso 1 1 calc R U . . .
H7B H 0.569187 0.495135 0.279674 0.077 Uiso 1 1 calc R U . . .
H7C H 0.535491 0.412121 0.346352 0.077 Uiso 1 1 calc R U . . .
C8 C 0.7465(5) 0.8525(5) 0.32224(17) 0.0531(9) Uani 1 1 d . . . . .
H8A H 0.734138 0.965998 0.338920 0.080 Uiso 1 1 calc R U . . .
H8B H 0.704484 0.828325 0.276215 0.080 Uiso 1 1 calc R U . . .
H8C H 0.879562 0.864832 0.330141 0.080 Uiso 1 1 calc R U . . .
C9 C 0.8245(4) 0.1785(4) 0.08475(15) 0.0393(7) Uani 1 1 d . . . . .
C10 C 0.8213(5) 0.3064(5) 0.04227(17) 0.0481(8) Uani 1 1 d . . . . .
H10 H 0.847827 0.429941 0.057737 0.058 Uiso 1 1 calc R U . . .
C11 C 0.6986(6) 0.1814(5) 0.19023(19) 0.0666(11) Uani 1 1 d . . . . .
H11A H 0.605245 0.228648 0.171749 0.100 Uiso 1 1 calc R U . . .
H11B H 0.735250 0.228225 0.235525 0.100 Uiso 1 1 calc R U . . .
H11C H 0.642972 0.047581 0.185916 0.100 Uiso 1 1 calc R U . . .
C12 C 0.7364(5) -0.0601(5) -0.00288(17) 0.0461(8) Uani 1 1 d . . . . .
C13 C 0.7820(5) -0.0063(4) 0.06330(16) 0.0429(8) Uani 1 1 d . . . . .
H13 H 0.783982 -0.091787 0.092450 0.051 Uiso 1 1 calc R U . . .
C14 C 0.7360(5) 0.0660(5) -0.04630(17) 0.0522(9) Uani 1 1 d . . . . .
H14 H 0.707237 0.027749 -0.090812 0.063 Uiso 1 1 calc R U . . .
C15 C 0.7784(6) 0.2487(5) -0.02337(18) 0.0573(9) Uani 1 1 d . . . . .
H15 H 0.778121 0.334517 -0.052591 0.069 Uiso 1 1 calc R U . . .
C16 C 1.0320(6) 0.1931(5) 0.18716(19) 0.0602(10) Uani 1 1 d . . . . .
H16A H 0.988827 0.059942 0.186383 0.090 Uiso 1 1 calc R U . . .
H16B H 1.065789 0.249592 0.231507 0.090 Uiso 1 1 calc R U . . .
H16C H 1.143418 0.237117 0.164291 0.090 Uiso 1 1 calc R U . . .

loop_
_atom_site_aniso_label
_atom_site_aniso_U_11
_atom_site_aniso_U_22
_atom_site_aniso_U_33
_atom_site_aniso_U_23
_atom_site_aniso_U_13
_atom_site_aniso_U_12
C1 0.0401(17) 0.0371(16) 0.0314(16) 0.0032(13) 0.0047(13) 0.0126(14)
Cl1 0.0626(5) 0.0668(6) 0.0380(5) 0.0019(4) 0.0093(4) 0.0335(5)
N1 0.0405(14) 0.0418(15) 0.0343(14) -0.0008(11) 0.0008(11) 0.0164(12)
Zn1 0.0432(2) 0.0392(2) 0.0353(2) 0.00123(16) 0.00388(16) 0.01271(17)
C2 0.0385(17) 0.0398(17) 0.0375(18) 0.0023(14) 0.0079(14) 0.0150(14)
Cl2 0.0474(5) 0.0440(5) 0.0494(5) 0.0010(4) -0.0042(4) 0.0176(4)
N2 0.0583(17) 0.0312(14) 0.0388(16) 0.0067(12) 0.0090(13) 0.0119(13)
C3 0.0373(17) 0.0335(16) 0.0427(19) 0.0047(14) 0.0047(14) 0.0107(14)
Cl3 0.0690(6) 0.0432(5) 0.0685(7) -0.0148(4) 0.0132(5) 0.0071(4)
C4 0.049(2) 0.052(2) 0.0366(19) 0.0031(15) 0.0050(15) 0.0192(17)
Cl4 0.0487(5) 0.0646(6) 0.0415(5) 0.0176(4) 0.0103(4) 0.0204(4)
C5 0.050(2) 0.068(2) 0.040(2) 0.0045(17) 0.0131(16) 0.0261(19)
Cl5 0.0452(5) 0.0633(6) 0.0537(5) 0.0029(4) -0.0042(4) 0.0230(4)
C6 0.0416(18) 0.056(2) 0.049(2) 0.0038(17) 0.0078(15) 0.0230(17)
Cl6 0.0785(7) 0.0514(6) 0.0767(7) -0.0149(5) 0.0086(6) 0.0246(5)
C7 0.060(2) 0.0436(19) 0.046(2) -0.0082(16) -0.0008(17) 0.0189(17)
C8 0.070(2) 0.044(2) 0.0370(19) 0.0076(16) 0.0032(17) 0.0126(18)
C9 0.0413(17) 0.0364(17) 0.0400(18) 0.0054(14) 0.0083(14) 0.0133(14)
C10 0.059(2) 0.0372(18) 0.046(2) 0.0051(15) 0.0044(17) 0.0165(16)
C11 0.082(3) 0.059(2) 0.053(2) 0.0069(19) 0.029(2) 0.016(2)
C12 0.0427(19) 0.0454(19) 0.053(2) -0.0031(16) 0.0105(16) 0.0199(16)
C13 0.0470(19) 0.0374(17) 0.045(2) 0.0054(15) 0.0084(15) 0.0163(15)
C14 0.052(2) 0.063(2) 0.037(2) -0.0010(17) 0.0033(16) 0.0174(18)
C15 0.068(2) 0.056(2) 0.049(2) 0.0156(18) 0.0056(19) 0.022(2)
C16 0.076(3) 0.051(2) 0.050(2) 0.0026(18) -0.0091(19) 0.023(2)

loop_
_atom_type_symbol
_atom_type_description
_atom_type_scat_dispersion_real
_atom_type_scat_dispersion_imag
_atom_type_scat_source
C C 0.0033 0.0016 'International Tables Vol C Tables 4.2.6.8 and 6.1.1.4'
H H 0.0000 0.0000 'International Tables Vol C Tables 4.2.6.8 and 6.1.1.4'
Cl Cl 0.1484 0.1585 'International Tables Vol C Tables 4.2.6.8 and 6.1.1.4'
N N 0.0061 0.0033 'International Tables Vol C Tables 4.2.6.8 and 6.1.1.4'
Zn Zn 0.2839 1.4301 'International Tables Vol C Tables 4.2.6.8 and 6.1.1.4'

loop_
_geom_angle_atom_site_label_1
_geom_angle_atom_site_label_2
_geom_angle_atom_site_label_3
_geom_angle
_geom_angle_site_symmetry_1
_geom_angle_site_symmetry_3
_geom_angle_publ_flag
C2 C1 C6 122.2(3) . . ?
C2 C1 N1 119.4(3) . . ?
C6 C1 N1 118.4(3) . . ?
C1 N1 C7 113.3(2) . . ?
C1 N1 C8 111.3(2) . . ?
C7 N1 C8 111.1(3) . . ?
C1 N1 H1 106.9 . . ?
C7 N1 H1 106.9 . . ?
C8 N1 H1 106.9 . . ?
Cl3 Zn1 Cl1 114.08(4) . . ?
Cl3 Zn1 Cl2 114.11(4) . . ?
Cl1 Zn1 Cl2 106.79(3) . . ?
Cl3 Zn1 Cl4 104.87(4) . . ?
Cl1 Zn1 Cl4 108.18(3) . . ?
Cl2 Zn1 Cl4 108.58(3) . . ?
C1 C2 C3 117.7(3) . . ?
C1 C2 H2 121.2 . . ?
C3 C2 H2 121.2 . . ?
C9 N2 C16 113.7(3) . . ?
C9 N2 C11 111.6(3) . . ?
C16 N2 C11 111.3(3) . . ?
C9 N2 H2A 106.6 . . ?
C16 N2 H2A 106.6 . . ?
C11 N2 H2A 106.6 . . ?
C4 C3 C2 122.2(3) . . ?
C4 C3 Cl5 119.6(3) . . ?
C2 C3 Cl5 118.3(2) . . ?
C3 C4 C5 118.7(3) . . ?
C3 C4 H4 120.7 . . ?
C5 C4 H4 120.7 . . ?
C6 C5 C4 120.9(3) . . ?
C6 C5 H5 119.5 . . ?
C4 C5 H5 119.5 . . ?
C1 C6 C5 118.4(3) . . ?
C1 C6 H6 120.8 . . ?
C5 C6 H6 120.8 . . ?
N1 C7 H7A 109.5 . . ?
N1 C7 H7B 109.5 . . ?
H7A C7 H7B 109.5 . . ?
N1 C7 H7C 109.5 . . ?
H7A C7 H7C 109.5 . . ?
H7B C7 H7C 109.5 . . ?
N1 C8 H8A 109.5 . . ?
N1 C8 H8B 109.5 . . ?
H8A C8 H8B 109.5 . . ?
N1 C8 H8C 109.5 . . ?
H8A C8 H8C 109.5 . . ?
H8B C8 H8C 109.5 . . ?
C10 C9 C13 121.8(3) . . ?
C10 C9 N2 118.2(3) . . ?
C13 C9 N2 120.0(3) . . ?
C15 C10 C9 118.9(3) . . ?
C15 C10 H10 120.5 . . ?
C9 C10 H10 120.5 . . ?
N2 C11 H11A 109.5 . . ?
N2 C11 H11B 109.5 . . ?
H11A C11 H11B 109.5 . . ?
N2 C11 H11C 109.5 . . ?
H11A C11 H11C 109.5 . . ?
H11B C11 H11C 109.5 . . ?
C14 C12 C13 121.4(3) . . ?
C14 C12 Cl6 119.5(3) . . ?
C13 C12 Cl6 119.1(3) . . ?
C9 C13 C12 117.8(3) . . ?
C9 C13 H13 121.1 . . ?
C12 C13 H13 121.1 . . ?
C15 C14 C12 119.3(3) . . ?
C15 C14 H14 120.3 . . ?
C12 C14 H14 120.3 . . ?
C14 C15 C10 120.7(3) . . ?
C14 C15 H15 119.6 . . ?
C10 C15 H15 119.6 . . ?
N2 C16 H16A 109.5 . . ?
N2 C16 H16B 109.5 . . ?
H16A C16 H16B 109.5 . . ?
N2 C16 H16C 109.5 . . ?
H16A C16 H16C 109.5 . . ?
H16B C16 H16C 109.5 . . ?

loop_
_geom_bond_atom_site_label_1
_geom_bond_atom_site_label_2
_geom_bond_distance
_geom_bond_site_symmetry_2
_geom_bond_publ_flag
C1 C2 1.376(4) . ?
C1 C6 1.380(4) . ?
C1 N1 1.480(4) . ?
Cl1 Zn1 2.2488(9) . ?
N1 C7 1.494(4) . ?
N1 C8 1.497(4) . ?
N1 H1 0.9800 . ?
Zn1 Cl3 2.2382(10) . ?
Zn1 Cl2 2.2661(9) . ?
Zn1 Cl4 2.3104(9) . ?
C2 C3 1.379(4) . ?
C2 H2 0.9300 . ?
N2 C9 1.477(4) . ?
N2 C16 1.487(4) . ?
N2 C11 1.498(4) . ?
N2 H2A 0.9800 . ?
C3 C4 1.372(4) . ?
C3 Cl5 1.737(3) . ?
C4 C5 1.383(4) . ?
C4 H4 0.9300 . ?
C5 C6 1.382(5) . ?
C5 H5 0.9300 . ?
C6 H6 0.9300 . ?
Cl6 C12 1.733(3) . ?
C7 H7A 0.9600 . ?
C7 H7B 0.9600 . ?
C7 H7C 0.9600 . ?
C8 H8A 0.9600 . ?
C8 H8B 0.9600 . ?
C8 H8C 0.9600 . ?
C9 C10 1.374(4) . ?
C9 C13 1.378(4) . ?
C10 C15 1.373(5) . ?
C10 H10 0.9300 . ?
C11 H11A 0.9600 . ?
C11 H11B 0.9600 . ?
C11 H11C 0.9600 . ?
C12 C14 1.373(5) . ?
C12 C13 1.380(5) . ?
C13 H13 0.9300 . ?
C14 C15 1.371(5) . ?
C14 H14 0.9300 . ?
C15 H15 0.9300 . ?
C16 H16A 0.9600 . ?
C16 H16B 0.9600 . ?
C16 H16C 0.9600 . ?

loop_
_geom_torsion_atom_site_label_1
_geom_torsion_atom_site_label_2
_geom_torsion_atom_site_label_3
_geom_torsion_atom_site_label_4
_geom_torsion
_geom_torsion_site_symmetry_1
_geom_torsion_site_symmetry_2
_geom_torsion_site_symmetry_3
_geom_torsion_site_symmetry_4
_geom_torsion_publ_flag
C2 C1 N1 C7 55.9(4) . . . . ?
C6 C1 N1 C7 -125.4(3) . . . . ?
C2 C1 N1 C8 -70.1(4) . . . . ?
C6 C1 N1 C8 108.5(3) . . . . ?
C6 C1 C2 C3 0.5(5) . . . . ?
N1 C1 C2 C3 179.2(3) . . . . ?
C1 C2 C3 C4 -0.4(5) . . . . ?
C1 C2 C3 Cl5 179.8(2) . . . . ?
C2 C3 C4 C5 -0.6(5) . . . . ?
Cl5 C3 C4 C5 179.2(3) . . . . ?
C3 C4 C5 C6 1.5(5) . . . . ?
C2 C1 C6 C5 0.4(5) . . . . ?
N1 C1 C6 C5 -178.3(3) . . . . ?
C4 C5 C6 C1 -1.4(5) . . . . ?
C16 N2 C9 C10 -127.8(3) . . . . ?
C11 N2 C9 C10 105.3(3) . . . . ?
C16 N2 C9 C13 52.5(4) . . . . ?
C11 N2 C9 C13 -74.3(4) . . . . ?
C13 C9 C10 C15 -1.3(5) . . . . ?
N2 C9 C10 C15 179.0(3) . . . . ?
C10 C9 C13 C12 0.3(5) . . . . ?
N2 C9 C13 C12 180.0(3) . . . . ?
C14 C12 C13 C9 1.0(5) . . . . ?
Cl6 C12 C13 C9 -179.6(2) . . . . ?
C13 C12 C14 C15 -1.2(5) . . . . ?
Cl6 C12 C14 C15 179.4(3) . . . . ?
C12 C14 C15 C10 0.1(6) . . . . ?
C9 C10 C15 C14 1.1(6) . . . . ?
